data_2235429
loop_
_publ_author_name
'Qi, Chen'
'He, Xiang'
'Shao, Min'
'Li, Ming-Xing'

_publ_section_title
;
 Tetraaquabis[5-(pyridin-3-yl)tetrazolido-\k<i>N</i>^5^]manganese(II)
 tetrahydrate
;
_journal_coeditor_code GK2497
_journal_issue 7
_journal_name_full 'Acta Crystallographica Section E'
_journal_page_first m890
_journal_paper_doi 10.1107/S160053681202510X
_journal_volume 68
_journal_year 2012
_chemical_formula_iupac '[Mn (C6 H4 N5)2 (H2 O)4], 4H2 O'
_chemical_formula_moiety 'C12 H16 Mn N10 O4, 4(H2 O)'
_chemical_formula_sum 'C12 H24 Mn N10 O8'
_chemical_formula_weight 491.35
_chemical_name_systematic
;
Tetraaquabis[5-(pyridin-3-yl)tetrazolido-\k<i>N</i>^5^]manganese(II)
tetrahydrate
;
_space_group_IT_number 2
_symmetry_cell_setting triclinic
_symmetry_space_group_name_Hall '-P 1'
_symmetry_space_group_name_H-M 'P -1'
_atom_sites_solution_hydrogens geom
_atom_sites_solution_primary direct
_atom_sites_solution_secondary difmap
_audit_creation_method SHELXL-97
_cell_angle_alpha 84.878(10)
_cell_angle_beta 65.347(8)
_cell_angle_gamma 72.571(10)
_cell_formula_units_Z 1
_cell_length_a 8.137(8)
_cell_length_b 8.629(8)
_cell_length_c 8.761(8)
_cell_measurement_reflns_used 1565
_cell_measurement_temperature 293(2)
_cell_measurement_theta_max 27.28
_cell_measurement_theta_min 2.48
_cell_volume 533.0(9)
_computing_cell_refinement 'SAINT (Bruker, 2000)'
_computing_data_collection 'APEX2 (Bruker, 2000)'
_computing_data_reduction 'SAINT (Bruker, 2000)'
_computing_molecular_graphics 'SHELXTL (Sheldrick, 2008)'
_computing_publication_material 'SHELXTL (Sheldrick, 2008)'
_computing_structure_refinement 'SHELXL97 (Sheldrick, 2008)'
_computing_structure_solution 'SHELXS97 (Sheldrick, 2008)'
_diffrn_ambient_temperature 293(2)
_diffrn_measured_fraction_theta_full 0.982
_diffrn_measured_fraction_theta_max 0.982
_diffrn_measurement_device_type 'Bruker APEXII CCD'
_diffrn_measurement_method 'phi and omega scans'
_diffrn_radiation_monochromator graphite
_diffrn_radiation_source 'fine-focus sealed tube'
_diffrn_radiation_type MoK\a
_diffrn_radiation_wavelength 0.71073
_diffrn_reflns_av_R_equivalents 0.0257
_diffrn_reflns_av_sigmaI/netI 0.0394
_diffrn_reflns_limit_h_max 9
_diffrn_reflns_limit_h_min -7
_diffrn_reflns_limit_k_max 10
_diffrn_reflns_limit_k_min -6
_diffrn_reflns_limit_l_max 10
_diffrn_reflns_limit_l_min -10
_diffrn_reflns_number 2785
_diffrn_reflns_theta_full 25.04
_diffrn_reflns_theta_max 25.04
_diffrn_reflns_theta_min 2.48
_exptl_absorpt_coefficient_mu 0.681
_exptl_absorpt_correction_T_max 0.934
_exptl_absorpt_correction_T_min 0.922
_exptl_absorpt_correction_type multi-scan
_exptl_absorpt_process_details '(SADABS; Sheldrick, 2007)'
_exptl_crystal_colour yellow
_exptl_crystal_density_diffrn 1.531
_exptl_crystal_density_method 'not measured'
_exptl_crystal_description block
_exptl_crystal_F_000 255
_exptl_crystal_size_max 0.15
_exptl_crystal_size_mid 0.10
_exptl_crystal_size_min 0.10
_refine_diff_density_max 0.231
_refine_diff_density_min -0.320
_refine_ls_extinction_coef 0.063(6)
_refine_ls_extinction_expression Fc^*^=kFc[1+0.001xFc^2^\l^3^/sin(2\q)]^-1/4^
_refine_ls_extinction_method SHELXL
_refine_ls_goodness_of_fit_ref 1.049
_refine_ls_hydrogen_treatment constr
_refine_ls_matrix_type full
_refine_ls_number_parameters 143
_refine_ls_number_reflns 1850
_refine_ls_number_restraints 0
_refine_ls_restrained_S_all 1.049
_refine_ls_R_factor_all 0.0340
_refine_ls_R_factor_gt 0.0316
_refine_ls_shift/su_max 0.000
_refine_ls_shift/su_mean 0.000
_refine_ls_structure_factor_coef Fsqd
_refine_ls_weighting_details 'calc w=1/[\s^2^(Fo^2^)+(0.0343P)^2^+0.2064P] where P=(Fo^2^+2Fc^2^)/3'
_refine_ls_weighting_scheme calc
_refine_ls_wR_factor_gt 0.0777
_refine_ls_wR_factor_ref 0.0796
_reflns_number_gt 1712
_reflns_number_total 1850
_reflns_threshold_expression >2sigma(I)
_cod_data_source_file gk2497.cif
_cod_data_source_block I
_cod_database_code 2235429
_cod_database_fobs_code 2235429

loop_
_symmetry_equiv_pos_as_xyz
'x, y, z'
'-x, -y, -z'

loop_
_atom_site_type_symbol
_atom_site_label
_atom_site_fract_x
_atom_site_fract_y
_atom_site_fract_z
_atom_site_U_iso_or_equiv
_atom_site_adp_type
_atom_site_calc_flag
_atom_site_refinement_flags
_atom_site_occupancy
_atom_site_symmetry_multiplicity
C C1 0.4972(3) 0.8406(3) 0.1955(2) 0.0309(5) Uani d . 1 1
H H1 0.3863 0.8330 0.2844 0.037 Uiso calc R 1 1
C C2 0.5378(3) 0.7784(2) 0.0396(2) 0.0250(4) Uani d . 1 1
C C3 0.7038(3) 0.7881(3) -0.0919(2) 0.0312(4) Uani d . 1 1
H H3 0.7369 0.7485 -0.1993 0.037 Uiso calc R 1 1
C C4 0.8196(3) 0.8579(3) -0.0606(3) 0.0367(5) Uani d . 1 1
H H4 0.9326 0.8647 -0.1468 0.044 Uiso calc R 1 1
C C5 0.7665(3) 0.9175(2) 0.0990(3) 0.0313(4) Uani d . 1 1
H H5 0.8457 0.9643 0.1180 0.038 Uiso calc R 1 1
C C6 0.4027(3) 0.7086(2) 0.0214(2) 0.0253(4) Uani d . 1 1
Mn Mn1 0.5000 1.0000 0.5000 0.02565(17) Uani d S 1 2
N N1 0.6059(2) 0.9108(2) 0.22757(19) 0.0291(4) Uani d . 1 1
N N2 0.2536(2) 0.6822(2) 0.1516(2) 0.0316(4) Uani d . 1 1
N N3 0.1654(2) 0.6214(2) 0.0825(2) 0.0345(4) Uani d . 1 1
N N4 0.2572(2) 0.6120(2) -0.0813(2) 0.0335(4) Uani d . 1 1
N N5 0.4088(2) 0.6669(2) -0.12397(19) 0.0293(4) Uani d . 1 1
O O1 0.4248(2) 1.25174(18) 0.44974(18) 0.0465(4) Uani d . 1 1
H H1B 0.3486 1.3288 0.5213 0.056 Uiso d R 1 1
H H1A 0.4587 1.2950 0.3548 0.056 Uiso d R 1 1
O O2 0.79389(19) 0.99831(18) 0.44105(18) 0.0364(4) Uani d . 1 1
H H2A 0.8730 0.9173 0.4589 0.044 Uiso d R 1 1
H H2B 0.8229 1.0820 0.4526 0.044 Uiso d R 1 1
O O3 0.0823(2) 0.75323(18) 0.49811(18) 0.0372(4) Uani d . 1 1
H H3B 0.0942 0.6696 0.5562 0.045 Uiso d R 1 1
H H3A 0.1346 0.7196 0.3958 0.045 Uiso d R 1 1
O O4 0.1519(2) 0.48719(18) 0.69383(17) 0.0359(4) Uani d . 1 1
H H4B 0.0608 0.4519 0.7598 0.043 Uiso d R 1 1
H H4A 0.1855 0.5271 0.7575 0.043 Uiso d R 1 1

loop_
_atom_site_aniso_label
_atom_site_aniso_U_11
_atom_site_aniso_U_22
_atom_site_aniso_U_33
_atom_site_aniso_U_12
_atom_site_aniso_U_13
_atom_site_aniso_U_23
C1 0.0302(10) 0.0403(11) 0.0217(10) -0.0155(9) -0.0058(8) -0.0023(8)
C2 0.0279(10) 0.0230(9) 0.0239(10) -0.0064(8) -0.0108(8) -0.0002(7)
C3 0.0317(10) 0.0378(11) 0.0216(10) -0.0100(9) -0.0071(8) -0.0061(8)
C4 0.0286(10) 0.0506(13) 0.0277(11) -0.0162(10) -0.0043(8) -0.0034(9)
C5 0.0277(10) 0.0374(11) 0.0320(11) -0.0116(8) -0.0134(8) -0.0010(9)
C6 0.0292(10) 0.0226(9) 0.0234(10) -0.0065(8) -0.0104(8) -0.0011(7)
Mn1 0.0264(2) 0.0299(3) 0.0210(2) -0.00911(17) -0.00862(17) -0.00332(16)
N1 0.0311(9) 0.0351(9) 0.0230(8) -0.0125(7) -0.0105(7) -0.0017(7)
N2 0.0307(9) 0.0386(10) 0.0264(9) -0.0142(7) -0.0091(7) -0.0018(7)
N3 0.0341(9) 0.0405(10) 0.0320(9) -0.0165(8) -0.0122(7) -0.0018(8)
N4 0.0370(9) 0.0370(10) 0.0314(9) -0.0153(8) -0.0152(8) -0.0008(7)
N5 0.0348(9) 0.0320(9) 0.0237(9) -0.0141(7) -0.0109(7) -0.0014(7)
O1 0.0623(10) 0.0321(8) 0.0252(8) -0.0059(7) -0.0044(7) 0.0003(6)
O2 0.0302(7) 0.0385(8) 0.0429(9) -0.0084(6) -0.0166(6) -0.0071(6)
O3 0.0407(8) 0.0377(8) 0.0292(8) -0.0113(7) -0.0100(6) -0.0011(6)
O4 0.0401(8) 0.0413(8) 0.0273(8) -0.0177(7) -0.0094(6) -0.0044(6)

loop_
_atom_type_symbol
_atom_type_description
_atom_type_scat_dispersion_real
_atom_type_scat_dispersion_imag
_atom_type_scat_source
C C 0.0033 0.0016 'International Tables Vol C Tables 4.2.6.8 and 6.1.1.4'
H H 0.0000 0.0000 'International Tables Vol C Tables 4.2.6.8 and 6.1.1.4'
Mn Mn 0.3368 0.7283 'International Tables Vol C Tables 4.2.6.8 and 6.1.1.4'
N N 0.0061 0.0033 'International Tables Vol C Tables 4.2.6.8 and 6.1.1.4'
O O 0.0106 0.0060 'International Tables Vol C Tables 4.2.6.8 and 6.1.1.4'

loop_
_geom_angle_atom_site_label_1
_geom_angle_atom_site_label_2
_geom_angle_atom_site_label_3
_geom_angle_site_symmetry_1
_geom_angle_site_symmetry_3
_geom_angle
N1 C1 C2 . . 124.70(17)
N1 C1 H1 . . 117.6
C2 C1 H1 . . 117.6
C1 C2 C3 . . 117.48(18)
C1 C2 C6 . . 118.90(17)
C3 C2 C6 . . 123.61(18)
C4 C3 C2 . . 118.66(19)
C4 C3 H3 . . 120.7
C2 C3 H3 . . 120.7
C5 C4 C3 . . 119.62(19)
C5 C4 H4 . . 120.2
C3 C4 H4 . . 120.2
N1 C5 C4 . . 122.78(19)
N1 C5 H5 . . 118.6
C4 C5 H5 . . 118.6
N5 C6 N2 . . 111.27(17)
N5 C6 C2 . . 125.30(17)
N2 C6 C2 . . 123.42(17)
O1 Mn1 O1 . 2_676 180.0
O1 Mn1 O2 . 2_676 88.59(7)
O1 Mn1 O2 2_676 2_676 91.41(7)
O1 Mn1 O2 . . 91.41(7)
O1 Mn1 O2 2_676 . 88.59(7)
O2 Mn1 O2 2_676 . 180.0000(10)
O1 Mn1 N1 . . 95.02(7)
O1 Mn1 N1 2_676 . 84.98(7)
O2 Mn1 N1 2_676 . 92.50(6)
O2 Mn1 N1 . . 87.50(6)
O1 Mn1 N1 . 2_676 84.98(7)
O1 Mn1 N1 2_676 2_676 95.02(7)
O2 Mn1 N1 2_676 2_676 87.50(5)
O2 Mn1 N1 . 2_676 92.50(6)
N1 Mn1 N1 . 2_676 179.9990(10)
C5 N1 C1 . . 116.74(18)
C5 N1 Mn1 . . 127.06(13)
C1 N1 Mn1 . . 116.17(13)
C6 N2 N3 . . 104.94(17)
N4 N3 N2 . . 109.54(17)
N3 N4 N5 . . 109.28(15)
C6 N5 N4 . . 104.97(15)
Mn1 O1 H1B . . 126.3
Mn1 O1 H1A . . 127.6
H1B O1 H1A . . 106.1
Mn1 O2 H2A . . 122.5
Mn1 O2 H2B . . 123.2
H2A O2 H2B . . 106.1
H3B O3 H3A . . 106.7
H4B O4 H4A . . 105.2

loop_
_geom_bond_atom_site_label_1
_geom_bond_atom_site_label_2
_geom_bond_site_symmetry_2
_geom_bond_distance
C1 N1 . 1.337(3)
C1 C2 . 1.382(3)
C1 H1 . 0.9300
C2 C3 . 1.383(3)
C2 C6 . 1.468(3)
C3 C4 . 1.382(3)
C3 H3 . 0.9300
C4 C5 . 1.377(3)
C4 H4 . 0.9300
C5 N1 . 1.336(3)
C5 H5 . 0.9300
C6 N5 . 1.331(3)
C6 N2 . 1.338(3)
Mn1 O1 . 2.132(2)
Mn1 O1 2_676 2.132(2)
Mn1 O2 2_676 2.222(3)
Mn1 O2 . 2.222(3)
Mn1 N1 . 2.290(3)
Mn1 N1 2_676 2.290(3)
N2 N3 . 1.342(2)
N3 N4 . 1.309(3)
N4 N5 . 1.349(3)
O1 H1B . 0.8500
O1 H1A . 0.8500
O2 H2A . 0.8500
O2 H2B . 0.8501
O3 H3B . 0.8500
O3 H3A . 0.8501
O4 H4B . 0.8500
O4 H4A . 0.8501

loop_
_geom_hbond_atom_site_label_D
_geom_hbond_atom_site_label_H
_geom_hbond_atom_site_label_A
_geom_hbond_site_symmetry_A
_geom_hbond_distance_DH
_geom_hbond_distance_HA
_geom_hbond_distance_DA
_geom_hbond_angle_DHA
O1 H1B O4 1_565 0.85 1.94 2.783(3) 172
O1 H1A N5 2_675 0.85 1.91 2.731(3) 163
O2 H2A O3 1_655 0.85 1.99 2.836(3) 171
O2 H2B O3 2_676 0.85 1.96 2.800(3) 169
O3 H3B O4 . 0.85 1.96 2.803(3) 171
O3 H3A N2 . 0.85 1.96 2.797(3) 170
O4 H4B N3 2_566 0.85 2.03 2.878(3) 177
O4 H4A N4 1_556 0.85 2.00 2.849(3) 176
